data_7102077
loop_
_publ_author_name
'Horike, Satoshi'
'Tanaka, Daisuke'
'Nakagawa, Keiji'
'Kitagawa, Susumu'

_publ_section_title
;
 Selective guest sorption in an interdigitated porous framework with
 hydrophobic pore surfaces
;
_journal_coden_ASTM CHCOFS
_journal_issue 32
_journal_name_full
;
 Chemical Communications (Cambridge, United Kingdom)
;
_journal_page_first 3395
_journal_page_last 3397
_journal_paper_doi 10.1039/b703502k
_journal_year 2007
_chemical_formula_sum 'C39 H31 N5 O9 Zn2'
_chemical_formula_weight 844.43
_space_group_IT_number 13
_symmetry_cell_setting monoclinic
_symmetry_space_group_name_Hall '-P 2yc'
_symmetry_space_group_name_H-M 'P 1 2/c 1'
_atom_sites_solution_hydrogens geom
_atom_sites_solution_primary direct
_atom_sites_solution_secondary difmap
_audit_creation_method SHELXL-97
_cell_angle_alpha 90.00
_cell_angle_beta 103.917(8)
_cell_angle_gamma 90.00
_cell_formula_units_Z 2
_cell_length_a 10.082(5)
_cell_length_b 11.384(5)
_cell_length_c 15.744(8)
_cell_measurement_temperature 173(2)
_cell_volume 1753.9(14)
_computing_cell_refinement crystalclear
_computing_data_collection crystalclear
_computing_data_reduction teXsan
_computing_publication_material teXsan
_computing_structure_refinement 'SHELXL-97 (Sheldrick, 1997)'
_computing_structure_solution 'SHELXS-97 (Sheldrick, 1990)'
_diffrn_ambient_temperature 173(2)
_diffrn_measured_fraction_theta_full 0.989
_diffrn_measured_fraction_theta_max 0.989
_diffrn_measurement_device_type CCD
_diffrn_measurement_method \w
_diffrn_radiation_monochromator graphite
_diffrn_radiation_source 'fine-focus sealed tube'
_diffrn_radiation_type MoK\a
_diffrn_radiation_wavelength 0.71070
_diffrn_reflns_av_R_equivalents 0.0732
_diffrn_reflns_av_sigmaI/netI 0.0758
_diffrn_reflns_limit_h_max 11
_diffrn_reflns_limit_h_min -10
_diffrn_reflns_limit_k_max 13
_diffrn_reflns_limit_k_min -10
_diffrn_reflns_limit_l_max 17
_diffrn_reflns_limit_l_min -18
_diffrn_reflns_number 9433
_diffrn_reflns_theta_full 25.01
_diffrn_reflns_theta_max 25.01
_diffrn_reflns_theta_min 2.23
_exptl_absorpt_coefficient_mu 1.434
_exptl_absorpt_correction_T_max 0.7624
_exptl_absorpt_correction_T_min 0.7624
_exptl_absorpt_correction_type empirical
_exptl_absorpt_process_details sadab
_exptl_crystal_colour colorless
_exptl_crystal_density_diffrn 1.599
_exptl_crystal_density_method 'not measured'
_exptl_crystal_description prism
_exptl_crystal_F_000 864
_exptl_crystal_size_max 0.20
_exptl_crystal_size_mid 0.20
_exptl_crystal_size_min 0.20
_refine_diff_density_max 0.441
_refine_diff_density_min -0.546
_refine_diff_density_rms 0.103
_refine_ls_extinction_method none
_refine_ls_goodness_of_fit_ref 1.068
_refine_ls_hydrogen_treatment constr
_refine_ls_matrix_type full
_refine_ls_number_parameters 222
_refine_ls_number_reflns 3057
_refine_ls_number_restraints 0
_refine_ls_restrained_S_all 1.068
_refine_ls_R_factor_all 0.0770
_refine_ls_R_factor_gt 0.0600
_refine_ls_shift/su_max 0.001
_refine_ls_shift/su_mean 0.000
_refine_ls_structure_factor_coef Fsqd
_refine_ls_weighting_details 'calc w=1/[\s^2^(Fo^2^)+(0.0422P)^2^+5.3254P] where P=(Fo^2^+2Fc^2^)/3'
_refine_ls_weighting_scheme calc
_refine_ls_wR_factor_gt 0.1368
_refine_ls_wR_factor_ref 0.1449
_reflns_number_gt 2353
_reflns_number_total 3057
_reflns_threshold_expression >2sigma(I)
_cod_data_source_file b703502k.txt
_cod_data_source_block crystalclear
_cod_original_sg_symbol_H-M P2/c
_cod_database_code 7102077

loop_
_symmetry_equiv_pos_as_xyz
'x, y, z'
'-x, y, -z+1/2'
'-x, -y, -z'
'x, -y, z-1/2'

loop_
_atom_site_label
_atom_site_type_symbol
_atom_site_fract_x
_atom_site_fract_y
_atom_site_fract_z
_atom_site_U_iso_or_equiv
_atom_site_adp_type
_atom_site_occupancy
_atom_site_symmetry_multiplicity
_atom_site_calc_flag
_atom_site_refinement_flags
_atom_site_disorder_assembly
_atom_site_disorder_group
Zn1 Zn 0.62512(6) 0.23565(5) 0.66157(4) 0.0218(2) Uani 1 1 d . . .
O1 O -0.1596(4) 0.2273(3) 0.6710(2) 0.0255(8) Uani 1 1 d . . .
O4 O 0.4280(4) 0.2308(3) 0.5885(2) 0.0240(8) Uani 1 1 d . . .
C1 C 0.3306(5) 0.2285(4) 0.6256(3) 0.0206(11) Uani 1 1 d . . .
O3 O 0.3429(4) 0.2486(3) 0.7047(2) 0.0299(9) Uani 1 1 d . . .
O2 O -0.2939(4) 0.2166(4) 0.5391(2) 0.0336(9) Uani 1 1 d . . .
C11 C 0.7288(6) 0.8648(5) 0.7286(3) 0.0313(14) Uani 1 1 d . . .
H17 H 0.7999 0.8266 0.7674 0.038 Uiso 1 1 calc R . .
C3 C 0.0766(5) 0.2150(4) 0.6048(3) 0.0223(11) Uani 1 1 d . . .
H2 H 0.0879 0.2381 0.6627 0.027 Uiso 1 1 calc R . .
C2 C 0.1898(5) 0.2016(4) 0.5710(3) 0.0233(11) Uani 1 1 d . . .
C8 C -0.1760(5) 0.2139(4) 0.5901(3) 0.0248(11) Uani 1 1 d . . .
N1 N 0.6290(4) 0.4229(4) 0.6597(3) 0.0253(10) Uani 1 1 d . . .
C6 C -0.0546(6) 0.1945(4) 0.5533(3) 0.0248(11) Uani 1 1 d . . .
C12 C 0.5224(5) 0.8627(5) 0.6187(3) 0.0274(12) Uani 1 1 d . . .
H18 H 0.4506 0.8234 0.5813 0.033 Uiso 1 1 calc R . .
C14 C 0.6305(5) 0.6697(4) 0.6687(3) 0.0241(11) Uani 1 1 d . . .
C4 C 0.1719(6) 0.1607(5) 0.4850(3) 0.0344(14) Uani 1 1 d . . .
H4 H 0.2470 0.1510 0.4611 0.041 Uiso 1 1 calc R . .
C10 C 0.5239(6) 0.9827(4) 0.6208(4) 0.0272(12) Uani 1 1 d . . .
H19 H 0.4525 1.0226 0.5836 0.033 Uiso 1 1 calc R . .
N2 N 0.6217(4) 1.0459(4) 0.6729(3) 0.0223(9) Uani 1 1 d . . .
C13 C 0.6274(5) 0.7993(4) 0.6720(3) 0.0218(10) Uani 1 1 d . A .
C9 C 0.7234(6) 0.9852(5) 0.7270(3) 0.0322(14) Uani 1 1 d . . .
H20 H 0.7926 1.0269 0.7646 0.039 Uiso 1 1 calc R . .
C7 C -0.0694(6) 0.1542(5) 0.4683(3) 0.0348(14) Uani 1 1 d . . .
H7 H -0.1561 0.1404 0.4329 0.042 Uiso 1 1 calc R . .
C5 C 0.0434(6) 0.1350(6) 0.4365(4) 0.0403(16) Uani 1 1 d . . .
H8 H 0.0327 0.1038 0.3807 0.048 Uiso 1 1 calc R . .
C20 C 0.7284(11) 0.6021(9) 0.7232(7) 0.020(2) Uiso 0.50 1 d P A 1
H9 H 0.7993 0.6383 0.7635 0.024 Uiso 0.50 1 calc PR A 1
C21 C 0.7222(12) 0.4801(9) 0.7185(7) 0.023(2) Uiso 0.50 1 d P A 1
H10 H 0.7866 0.4369 0.7586 0.028 Uiso 0.50 1 calc PR A 1
C22 C 0.5412(11) 0.4879(9) 0.6011(7) 0.024(2) Uiso 0.50 1 d P A 1
H11 H 0.4778 0.4490 0.5575 0.029 Uiso 0.50 1 calc PR A 1
C15 C 0.7398(14) 0.4830(10) 0.6829(8) 0.033(3) Uiso 0.50 1 d P A 2
H12 H 0.8216 0.4415 0.6975 0.039 Uiso 0.50 1 calc PR A 2
C19 C 0.5387(12) 0.6079(10) 0.6012(7) 0.028(2) Uiso 0.50 1 d P A 1
H13 H 0.4776 0.6485 0.5574 0.034 Uiso 0.50 1 calc PR A 1
C16 C 0.5110(15) 0.4860(12) 0.6407(9) 0.042(3) Uiso 0.50 1 d P A 2
H14 H 0.4282 0.4460 0.6252 0.050 Uiso 0.50 1 calc PR A 2
C17 C 0.5095(14) 0.6081(11) 0.6436(8) 0.040(3) Uiso 0.50 1 d P A 2
H15 H 0.4269 0.6483 0.6286 0.048 Uiso 0.50 1 calc PR A 2
C18 C 0.7475(13) 0.6047(10) 0.6879(8) 0.032(3) Uiso 0.50 1 d P A 2
H16 H 0.8320 0.6417 0.7044 0.038 Uiso 0.50 1 calc PR A 2

loop_
_atom_site_aniso_label
_atom_site_aniso_U_11
_atom_site_aniso_U_22
_atom_site_aniso_U_33
_atom_site_aniso_U_23
_atom_site_aniso_U_13
_atom_site_aniso_U_12
Zn1 0.0159(4) 0.0233(3) 0.0262(3) 0.0005(2) 0.0048(2) 0.0001(2)
O1 0.021(2) 0.032(2) 0.0240(18) -0.0018(15) 0.0077(15) 0.0004(16)
O4 0.0156(19) 0.0271(18) 0.0302(18) -0.0011(15) 0.0073(15) -0.0003(15)
C1 0.019(3) 0.016(2) 0.028(3) 0.002(2) 0.007(2) 0.000(2)
O3 0.020(2) 0.043(2) 0.0252(19) -0.0018(16) 0.0035(16) -0.0005(17)
O2 0.010(2) 0.055(3) 0.034(2) -0.0032(18) 0.0013(16) -0.0004(18)
C11 0.029(3) 0.024(3) 0.030(3) 0.003(2) -0.013(2) 0.000(2)
C3 0.018(3) 0.028(3) 0.022(2) -0.001(2) 0.006(2) -0.002(2)
C2 0.017(3) 0.026(3) 0.026(2) -0.001(2) 0.003(2) -0.002(2)
C8 0.019(3) 0.023(3) 0.035(3) -0.001(2) 0.012(2) -0.002(2)
N1 0.019(2) 0.027(2) 0.028(2) 0.0021(19) 0.0030(19) -0.0011(19)
C6 0.026(3) 0.026(3) 0.023(2) 0.002(2) 0.007(2) 0.001(2)
C12 0.016(3) 0.028(3) 0.035(3) -0.004(2) -0.001(2) -0.002(2)
C14 0.023(3) 0.021(2) 0.028(2) 0.003(2) 0.006(2) -0.004(2)
C4 0.027(3) 0.048(4) 0.029(3) -0.005(3) 0.009(3) 0.003(3)
C10 0.017(3) 0.023(3) 0.036(3) -0.002(2) -0.004(2) 0.001(2)
N2 0.016(2) 0.024(2) 0.026(2) -0.0005(17) 0.0031(18) -0.0001(18)
C13 0.020(3) 0.025(3) 0.022(2) 0.000(2) 0.007(2) -0.001(2)
C9 0.033(4) 0.028(3) 0.029(3) -0.002(2) -0.006(3) -0.004(2)
C7 0.023(3) 0.055(4) 0.025(3) -0.007(3) 0.003(2) -0.003(3)
C5 0.019(3) 0.072(5) 0.027(3) -0.015(3) 0.000(2) -0.003(3)

loop_
_atom_type_symbol
_atom_type_description
_atom_type_scat_dispersion_real
_atom_type_scat_dispersion_imag
_atom_type_scat_source
C C 0.0033 0.0016 'International Tables Vol C Tables 4.2.6.8 and 6.1.1.4'
H H 0.0000 0.0000 'International Tables Vol C Tables 4.2.6.8 and 6.1.1.4'
N N 0.0061 0.0033 'International Tables Vol C Tables 4.2.6.8 and 6.1.1.4'
O O 0.0106 0.0060 'International Tables Vol C Tables 4.2.6.8 and 6.1.1.4'
Zn Zn 0.2839 1.4301 'International Tables Vol C Tables 4.2.6.8 and 6.1.1.4'

loop_
_geom_angle_atom_site_label_1
_geom_angle_atom_site_label_2
_geom_angle_atom_site_label_3
_geom_angle
_geom_angle_site_symmetry_1
_geom_angle_site_symmetry_3
O4 Zn1 O3 118.03(15) . 2_656
O4 Zn1 N1 92.15(15) . .
O3 Zn1 N1 86.77(16) 2_656 .
O4 Zn1 O1 150.44(14) . 1_655
O3 Zn1 O1 91.47(14) 2_656 1_655
N1 Zn1 O1 91.37(16) . 1_655
O4 Zn1 N2 89.26(15) . 1_545
O3 Zn1 N2 89.35(16) 2_656 1_545
N1 Zn1 N2 176.09(16) . 1_545
O1 Zn1 N2 89.20(15) 1_655 1_545
O4 Zn1 O2 91.08(14) . 1_655
O3 Zn1 O2 150.84(14) 2_656 1_655
N1 Zn1 O2 94.15(16) . 1_655
O1 Zn1 O2 59.38(12) 1_655 1_655
N2 Zn1 O2 89.47(16) 1_545 1_655
O4 Zn1 C8 120.89(16) . 1_655
O3 Zn1 C8 120.98(16) 2_656 1_655
N1 Zn1 C8 94.16(17) . 1_655
O1 Zn1 C8 29.55(15) 1_655 1_655
N2 Zn1 C8 88.24(16) 1_545 1_655
O2 Zn1 C8 29.86(15) 1_655 1_655
C8 O1 Zn1 92.9(3) . 1_455
C1 O4 Zn1 120.0(3) . .
O3 C1 O4 124.1(5) . .
O3 C1 C2 117.7(5) . .
O4 C1 C2 118.2(4) . .
C1 O3 Zn1 165.0(4) . 2_656
C8 O2 Zn1 86.4(3) . 1_455
C9 C11 C13 120.0(5) . .
C9 C11 H17 120.0 . .
C13 C11 H17 120.0 . .
C2 C3 C6 121.0(5) . .
C2 C3 H2 119.5 . .
C6 C3 H2 119.5 . .
C3 C2 C4 118.9(5) . .
C3 C2 C1 120.8(4) . .
C4 C2 C1 120.4(5) . .
O1 C8 O2 121.1(5) . .
O1 C8 C6 119.6(5) . .
O2 C8 C6 119.3(5) . .
O1 C8 Zn1 57.5(3) . 1_455
O2 C8 Zn1 63.7(3) . 1_455
C6 C8 Zn1 175.7(4) . 1_455
C15 N1 C21 27.9(6) . .
C15 N1 C22 106.7(8) . .
C21 N1 C22 116.9(7) . .
C15 N1 C16 115.9(9) . .
C21 N1 C16 109.4(8) . .
C22 N1 C16 32.6(6) . .
C15 N1 Zn1 123.1(6) . .
C21 N1 Zn1 119.7(5) . .
C22 N1 Zn1 123.4(5) . .
C16 N1 Zn1 120.8(6) . .
C7 C6 C3 118.9(5) . .
C7 C6 C8 121.1(5) . .
C3 C6 C8 120.1(4) . .
C10 C12 C13 120.2(5) . .
C10 C12 H18 119.9 . .
C13 C12 H18 119.9 . .
C18 C14 C20 26.6(6) . .
C18 C14 C17 116.5(8) . .
C20 C14 C17 110.2(8) . .
C18 C14 C19 105.8(8) . .
C20 C14 C19 115.5(7) . .
C17 C14 C19 32.9(6) . .
C18 C14 C13 124.0(7) . .
C20 C14 C13 123.6(6) . .
C17 C14 C13 119.6(7) . .
C19 C14 C13 120.5(6) . .
C5 C4 C2 119.7(5) . .
C5 C4 H4 120.2 . .
C2 C4 H4 120.2 . .
N2 C10 C12 123.8(5) . .
N2 C10 H19 118.1 . .
C12 C10 H19 118.1 . .
C10 N2 C9 116.6(4) . .
C10 N2 Zn1 120.7(3) . 1_565
C9 N2 Zn1 122.4(3) . 1_565
C12 C13 C11 116.3(5) . .
C12 C13 C14 121.2(4) . .
C11 C13 C14 122.5(5) . .
N2 C9 C11 122.8(5) . .
N2 C9 H20 118.6 . .
C11 C9 H20 118.6 . .
C5 C7 C6 119.9(5) . .
C5 C7 H7 120.0 . .
C6 C7 H7 120.0 . .
C7 C5 C4 121.5(5) . .
C7 C5 H8 119.3 . .
C4 C5 H8 119.3 . .
C14 C20 C21 120.6(9) . .
C14 C20 H9 119.7 . .
C21 C20 H9 119.7 . .
N1 C21 C20 123.0(9) . .
N1 C21 H10 118.5 . .
C20 C21 H10 118.5 . .
N1 C22 C19 124.2(9) . .
N1 C22 H11 117.9 . .
C19 C22 H11 117.9 . .
N1 C15 C18 125.4(11) . .
N1 C15 H12 117.3 . .
C18 C15 H12 117.3 . .
C22 C19 C14 119.3(9) . .
C22 C19 H13 120.4 . .
C14 C19 H13 120.4 . .
N1 C16 C17 122.4(12) . .
N1 C16 H14 118.8 . .
C17 C16 H14 118.8 . .
C14 C17 C16 120.1(11) . .
C14 C17 H15 119.9 . .
C16 C17 H15 119.9 . .
C14 C18 C15 119.7(11) . .
C14 C18 H16 120.2 . .
C15 C18 H16 120.2 . .

loop_
_geom_bond_atom_site_label_1
_geom_bond_atom_site_label_2
_geom_bond_distance
_geom_bond_site_symmetry_2
Zn1 O4 2.044(4) .
Zn1 O3 2.057(4) 2_656
Zn1 N1 2.132(4) .
Zn1 O1 2.142(4) 1_655
Zn1 N2 2.169(4) 1_545
Zn1 O2 2.278(4) 1_655
Zn1 C8 2.536(5) 1_655
O1 C8 1.253(6) .
O1 Zn1 2.142(4) 1_455
O4 C1 1.259(6) .
C1 O3 1.242(6) .
C1 C2 1.503(7) .
O3 Zn1 2.057(4) 2_656
O2 C8 1.265(6) .
O2 Zn1 2.279(4) 1_455
C11 C9 1.372(7) .
C11 C13 1.399(7) .
C11 H17 0.9300 .
C3 C2 1.379(7) .
C3 C6 1.395(7) .
C3 H2 0.9300 .
C2 C4 1.401(7) .
C8 C6 1.492(7) .
C8 Zn1 2.536(5) 1_455
N1 C15 1.286(13) .
N1 C21 1.322(12) .
N1 C22 1.338(11) .
N1 C16 1.360(14) .
C6 C7 1.388(7) .
C12 C10 1.367(7) .
C12 C13 1.385(7) .
C12 H18 0.9300 .
C14 C18 1.363(13) .
C14 C20 1.377(11) .
C14 C17 1.379(14) .
C14 C19 1.416(12) .
C14 C13 1.478(7) .
C4 C5 1.368(8) .
C4 H4 0.9300 .
C10 N2 1.332(6) .
C10 H19 0.9300 .
N2 C9 1.354(7) .
N2 Zn1 2.169(4) 1_565
C9 H20 0.9300 .
C7 C5 1.366(8) .
C7 H7 0.9300 .
C5 H8 0.9300 .
C20 C21 1.390(15) .
C20 H9 0.9300 .
C21 H10 0.9300 .
C22 C19 1.365(15) .
C22 H11 0.9300 .
C15 C18 1.388(16) .
C15 H12 0.9300 .
C19 H13 0.9300 .
C16 C17 1.391(18) .
C16 H14 0.9300 .
C17 H15 0.9300 .
C18 H16 0.9300 .
